data_8105807
loop_
_publ_author_name
'Rasras, Anas J.'
'Sinnokrot, Mutasem'
'AlDamen, Murad A.'
'Khanfar, Monther A.'
'Al-Qawasmeh, Raed A.'

_publ_section_title
;
 The crystal structure of
 3-(1H-benzo[d]imidazol-2-yl)-7-chloro-1-cyclopropyl-6-fluoro-1,4-dihydroquinolin
 --- dimethylsulfoxide (1/1), C21H19ClFN3O2S
;
_journal_issue 4
_journal_name_full 'Zeitschrift f\"ur Kristallographie - New Crystal Structures'
_journal_page_first 645
_journal_page_last 647
_journal_paper_doi 10.1515/ncrs-2018-0599
_journal_volume 234
_journal_year 2019
_chemical_formula_moiety 'C19 H13 Cl F N3 O, C2 H6 O S'
_chemical_formula_sum 'C21 H19 Cl F N3 O2 S'
_chemical_formula_weight 431.92
_chemical_name_systematic
;
3-(1H-benzo[d]imidazol-2-yl)-7-chloro-1-cyclopropyl-6-fluoroquinolin-4(1H)-one
 DMSO
;
_space_group_crystal_system monoclinic
_space_group_IT_number 14
_space_group_name_Hall '-P 2yn'
_space_group_name_H-M_alt 'P 1 21/n 1'
_atom_sites_solution_primary dual
_cell_angle_alpha 90
_cell_angle_beta 99.901(4)
_cell_angle_gamma 90
_cell_formula_units_Z 4
_cell_length_a 10.1495(4)
_cell_length_b 8.9769(5)
_cell_length_c 22.1431(10)
_cell_measurement_reflns_used 2893
_cell_measurement_temperature 293(2)
_cell_measurement_theta_max 28.3470
_cell_measurement_theta_min 3.7280
_cell_volume 1987.43(16)
_computing_cell_refinement 'CrysAlis^Pro^, Ver. 1.171.38.46 [1]'
_computing_data_collection 'CrysAlis^Pro^, Ver. 1.171.38.46 [1]'
_computing_data_reduction 'CrysAlis^Pro^, Ver. 1.171.38.46 [1]'
_computing_molecular_graphics 'Olex2 [2]'
_computing_publication_material 'Olex2 [2]'
_computing_structure_refinement 'olex2.refine [11]'
_computing_structure_solution 'ShelXT [3]'
_diffrn_ambient_temperature 293
_diffrn_detector 'CCD plate'
_diffrn_detector_area_resol_mean 16.0534
_diffrn_detector_type Eos
_diffrn_measured_fraction_theta_full 0.998
_diffrn_measured_fraction_theta_max 0.998
_diffrn_measurement_details
;
List of Runs (angles in degrees, time in seconds):

  # Type    Start    End  Width  t~exp~   \w     \q     \k     \f   Frames
--------------------------------------------------------------------------
  1  \w    -34.00  30.00   1.00    3.00    --  -16.36  77.00  60.00   64
  2  \w     35.00  60.00   1.00    3.00    --   16.98 178.00-150.00   25
  3  \w    -88.00 -21.00   1.00    3.00    --  -16.36 -19.00 -60.00   67
  4  \w    -22.00  23.00   1.00    3.00    --  -16.36 -99.00-120.00   45
  5  \w    -17.00  20.00   1.00    3.00    --  -16.36 -99.00  90.00   37
;
_diffrn_measurement_device 'four-circle diffractometer'
_diffrn_measurement_device_type 'Xcalibur, Eos'
_diffrn_measurement_method '\w scans'
_diffrn_orient_matrix_type 'CrysAlisPro convention (1999,Acta A55,543-557)'
_diffrn_orient_matrix_UB_11 -0.0136251000
_diffrn_orient_matrix_UB_12 0.0507383000
_diffrn_orient_matrix_UB_13 -0.0248300000
_diffrn_orient_matrix_UB_21 0.0012077000
_diffrn_orient_matrix_UB_22 0.0599658000
_diffrn_orient_matrix_UB_23 0.0209672000
_diffrn_orient_matrix_UB_31 0.0696108000
_diffrn_orient_matrix_UB_32 0.0088670000
_diffrn_orient_matrix_UB_33 0.0004709000
_diffrn_radiation_monochromator graphite
_diffrn_radiation_probe x-ray
_diffrn_radiation_type 'Mo K\a'
_diffrn_radiation_wavelength 0.71073
_diffrn_reflns_av_R_equivalents 0.0198
_diffrn_reflns_av_unetI/netI 0.0338
_diffrn_reflns_Laue_measured_fraction_full 0.998
_diffrn_reflns_Laue_measured_fraction_max 0.998
_diffrn_reflns_limit_h_max 12
_diffrn_reflns_limit_h_min -13
_diffrn_reflns_limit_k_max 12
_diffrn_reflns_limit_k_min -10
_diffrn_reflns_limit_l_max 28
_diffrn_reflns_limit_l_min -20
_diffrn_reflns_number 10584
_diffrn_reflns_point_group_measured_fraction_full 0.998
_diffrn_reflns_point_group_measured_fraction_max 0.998
_diffrn_reflns_theta_full 29.4284
_diffrn_reflns_theta_max 29.43
_diffrn_reflns_theta_min 2.99
_diffrn_source 'fine-focus sealed X-ray tube'
_diffrn_source_type 'Enhance (Mo) X-ray Source'
_exptl_absorpt_coefficient_mu 0.330
_exptl_absorpt_correction_T_max 1.00000
_exptl_absorpt_correction_T_min 0.85442
_exptl_absorpt_correction_type multi-scan
_exptl_absorpt_process_details
;
CrysAlisPro 1.171.38.46 [1]
Empirical absorption correction using spherical harmonics,
 implemented in SCALE3 ABSPACK scaling algorithm.
;
_exptl_crystal_colour yellow
_exptl_crystal_density_diffrn 1.4434
_exptl_crystal_description needle
_exptl_crystal_F_000 897.4850
_exptl_crystal_size_max 0.6
_exptl_crystal_size_mid 0.4
_exptl_crystal_size_min 0.1
_refine_diff_density_max 0.5916
_refine_diff_density_min -0.4030
_refine_diff_density_rms 0.0730
_refine_ls_extinction_coef 0.004216
_refine_ls_extinction_expression Fc^*^=kFc[1+0.001xFc^2^\l^3^/sin(2\q)]^-1/4^
_refine_ls_extinction_method 'SHELXL-2018/3 (Sheldrick 2018)'
_refine_ls_goodness_of_fit_ref 1.0595
_refine_ls_hydrogen_treatment mixed
_refine_ls_matrix_type full
_refine_ls_number_parameters 276
_refine_ls_number_reflns 4644
_refine_ls_number_restraints 28
_refine_ls_restrained_S_all 1.0595
_refine_ls_R_factor_all 0.0770
_refine_ls_R_factor_gt 0.0473
_refine_ls_shift/su_max 0.0009
_refine_ls_shift/su_mean 0.0002
_refine_ls_structure_factor_coef Fsqd
_refine_ls_weighting_details 'w=1/[\s^2^(Fo^2^)+(0.0640P)^2^+0.5234P] where P=(Fo^2^+2Fc^2^)/3'
_refine_ls_weighting_scheme calc
_refine_ls_wR_factor_gt 0.1198
_refine_ls_wR_factor_ref 0.1418
_reflns_Friedel_coverage 0.000
_reflns_number_gt 3196
_reflns_number_total 4644
_reflns_threshold_expression I>=2u(I)
_cod_data_source_file suppl_ncrs-2018-0599_suppl.cif
_cod_data_source_block exp_2290
_cod_database_code 8105807
_olex2_refinement_description
;
1. Fixed Uiso
 At 1.2 times of:
  All C(H) groups, All C(H,H) groups, All N(H) groups
 At 1.5 times of:
  All C(H,H,H) groups
2.a Ternary CH refined with riding coordinates:
 C9(H9)
2.b Secondary CH2 refined with riding coordinates:
 C10(H10a,H10b), C11(H11a,H11b)
2.c Aromatic/amide H refined with riding coordinates:
 N2'(H2'), C2(H2), C4'(H4'), C8(H8), C7'(H7'), C5(H5), C5'(H5'), C6'(H6')
2.d Idealised Me refined as rotating group:
 C12(H12a,H12b,H12c)
;

loop_
_space_group_symop_id
_space_group_symop_operation_xyz
1 x,y,z
2 -x+1/2,y+1/2,-z+1/2
3 -x,-y,-z
4 x-1/2,-y-1/2,z-1/2

loop_
_atom_site_label
_atom_site_type_symbol
_atom_site_fract_x
_atom_site_fract_y
_atom_site_fract_z
_atom_site_U_iso_or_equiv
_atom_site_adp_type
_atom_site_occupancy
_atom_site_refinement_flags_posn
C2 C 0.3528(2) 0.3095(2) 0.49186(9) 0.0376(5) Uani 1.000000 .
H2 H 0.4045(2) 0.2305(2) 0.48204(9) 0.0451(6) Uiso 1.000000 R
C3 C 0.3528(2) 0.4377(2) 0.45878(9) 0.0357(5) Uani 1.000000 .
C4 C 0.2784(2) 0.5652(2) 0.47342(9) 0.0383(5) Uani 1.000000 .
C4A C 0.20073(19) 0.5410(2) 0.52278(9) 0.0350(5) Uani 1.000000 .
C5 C 0.1217(2) 0.6571(3) 0.53862(10) 0.0422(5) Uani 1.000000 .
H5 H 0.1170(2) 0.7467(3) 0.51726(10) 0.0507(6) Uiso 1.000000 R
C6 C 0.0517(2) 0.6395(3) 0.58511(11) 0.0463(5) Uani 1.000000 .
C7 C 0.0592(2) 0.5071(3) 0.61840(10) 0.0424(5) Uani 1.000000 .
C8 C 0.1346(2) 0.3912(3) 0.60360(9) 0.0388(5) Uani 1.000000 .
H8 H 0.1388(2) 0.3027(3) 0.62568(9) 0.0466(6) Uiso 1.000000 R
C8A C 0.20614(18) 0.4060(2) 0.55481(9) 0.0341(4) Uani 1.000000 .
C9 C 0.2981(2) 0.1514(3) 0.57275(10) 0.0433(5) Uani 1.000000 .
H9 H 0.3554(2) 0.1569(3) 0.61310(10) 0.0519(6) Uiso 1.000000 R
C10 C 0.1818(3) 0.0487(3) 0.56830(13) 0.0592(7) Uani 1.000000 .
H10a H 0.1688(3) -0.0038(3) 0.60508(13) 0.0711(8) Uiso 1.000000 R
H10b H 0.1002(3) 0.0762(3) 0.54098(13) 0.0711(8) Uiso 1.000000 R
C11 C 0.3006(3) 0.0082(3) 0.54027(13) 0.0596(7) Uani 1.000000 .
H11a H 0.3594(3) -0.0692(3) 0.56000(13) 0.0715(8) Uiso 1.000000 R
H11b H 0.2908(3) 0.0108(3) 0.49593(13) 0.0715(8) Uiso 1.000000 R
C2' C 0.43115(19) 0.4420(3) 0.40932(9) 0.0368(5) Uani 1.000000 .
C3A' C 0.5546(2) 0.3814(3) 0.34463(9) 0.0397(5) Uani 1.000000 .
C4' C 0.6332(2) 0.3082(3) 0.30811(11) 0.0510(6) Uani 1.000000 .
H4' H 0.6562(2) 0.2085(3) 0.31472(11) 0.0612(7) Uiso 1.000000 R
C5' C 0.6757(2) 0.3878(3) 0.26208(11) 0.0547(6) Uani 1.000000 .
H5' H 0.7289(2) 0.3412(3) 0.23745(11) 0.0656(8) Uiso 1.000000 R
C6' C 0.6408(2) 0.5371(3) 0.25149(11) 0.0498(6) Uani 1.000000 .
H6' H 0.6720(2) 0.5875(3) 0.22005(11) 0.0598(7) Uiso 1.000000 R
C7' C 0.5616(2) 0.6123(3) 0.28619(9) 0.0423(5) Uani 1.000000 .
H7' H 0.5380(2) 0.7116(3) 0.27890(9) 0.0507(6) Uiso 1.000000 R
C7A' C 0.51900(19) 0.5306(3) 0.33279(9) 0.0369(5) Uani 1.000000 .
C12 C 0.1450(3) 0.9131(4) 0.34528(15) 0.0707(8) Uani 1.000000 .
C13 C 0.2776(3) 1.1254(4) 0.29612(15) 0.0652(8) Uani 1.000000 .
H13a H 0.222(3) 1.205(4) 0.3059(15) 0.097(12) Uiso 1.000000 .
H13b H 0.360(4) 1.172(4) 0.2944(15) 0.103(12) Uiso 1.000000 .
H13c H 0.237(3) 1.069(4) 0.2585(15) 0.080(9) Uiso 1.000000 .
Cl1 Cl -0.02682(7) 0.49377(9) 0.67890(3) 0.0654(2) Uani 1.000000 .
F1 F -0.02457(16) 0.75200(18) 0.60041(7) 0.0724(5) Uani 1.000000 .
H12a H 0.1234(9) 0.874(2) 0.3045(4) 0.1061(13) Uiso 1.000000 GR
H12b H 0.1423(6) 0.8344(17) 0.3744(7) 0.1061(13) Uiso 1.000000 GR
H12c H 0.0812(4) 0.9885(7) 0.3510(10) 0.1061(13) Uiso 1.000000 GR
N1 N 0.28278(16) 0.28952(19) 0.53799(7) 0.0364(4) Uani 1.000000 .
N2' N 0.44008(17) 0.5670(2) 0.37504(8) 0.0376(4) Uani 1.000000 .
H2' H 0.40341(17) 0.6520(2) 0.37915(8) 0.0451(5) Uiso 1.000000 R
N3' N 0.49877(17) 0.3276(2) 0.39319(8) 0.0421(4) Uani 1.000000 .
O1 O 0.27761(17) 0.68846(18) 0.44772(7) 0.0553(5) Uani 1.000000 .
O2 O 0.39546(19) 0.8753(2) 0.33618(10) 0.0778(6) Uani 1.000000 .
S1 S 0.30706(6) 0.99152(8) 0.35636(3) 0.0535(2) Uani 1.000000 .

loop_
_atom_site_aniso_label
_atom_site_aniso_U_11
_atom_site_aniso_U_22
_atom_site_aniso_U_33
_atom_site_aniso_U_12
_atom_site_aniso_U_13
_atom_site_aniso_U_23
S1 0.0535(4) 0.0561(4) 0.0492(4) 0.0038(3) 0.0040(3) -0.0010(3)
O1 0.0833(12) 0.0359(9) 0.0532(10) 0.0073(9) 0.0297(8) 0.0109(8)
F1 0.0822(11) 0.0521(9) 0.0946(12) 0.0141(8) 0.0486(9) -0.0027(8)
Cl1 0.0722(4) 0.0689(5) 0.0657(4) -0.0039(3) 0.0415(3) -0.0024(3)
N1 0.0411(9) 0.0315(10) 0.0376(9) -0.0019(8) 0.0095(7) 0.0043(7)
C10 0.0667(16) 0.0428(14) 0.0713(18) -0.0091(13) 0.0209(13) 0.0082(13)
C9 0.0533(12) 0.0380(12) 0.0393(11) -0.0003(11) 0.0103(9) 0.0061(10)
C2' 0.0372(10) 0.0371(12) 0.0359(11) -0.0062(9) 0.0055(8) 0.0006(9)
N2' 0.0441(9) 0.0336(10) 0.0370(9) -0.0026(8) 0.0122(7) 0.0011(8)
O2 0.0654(11) 0.0722(14) 0.1005(15) 0.0275(11) 0.0275(10) 0.0142(12)
C2 0.0400(10) 0.0344(12) 0.0398(11) -0.0030(9) 0.0106(8) -0.0016(9)
C11 0.0861(19) 0.0357(14) 0.0623(17) 0.0042(13) 0.0282(14) 0.0075(12)
C3A' 0.0367(10) 0.0428(13) 0.0402(11) -0.0054(10) 0.0086(8) -0.0014(10)
C13 0.0617(17) 0.0598(19) 0.071(2) -0.0034(16) 0.0037(15) 0.0092(16)
C12 0.0535(15) 0.068(2) 0.091(2) 0.0042(14) 0.0110(14) 0.0204(16)
N3' 0.0467(10) 0.0382(11) 0.0438(10) -0.0028(9) 0.0143(8) 0.0002(8)
C3 0.0391(10) 0.0350(11) 0.0339(10) -0.0051(9) 0.0086(8) -0.0006(9)
C4 0.0446(11) 0.0349(12) 0.0353(11) -0.0045(10) 0.0065(8) 0.0014(9)
C4' 0.0515(13) 0.0496(15) 0.0555(14) 0.0050(12) 0.0197(11) -0.0047(12)
C8 0.0421(10) 0.0377(12) 0.0377(11) -0.0054(10) 0.0096(8) 0.0025(9)
C7 0.0424(11) 0.0456(14) 0.0416(12) -0.0073(10) 0.0142(9) -0.0050(10)
C7' 0.0437(11) 0.0455(13) 0.0382(11) -0.0106(10) 0.0089(8) 0.0017(10)
C5 0.0473(12) 0.0338(12) 0.0463(12) -0.0011(10) 0.0097(9) 0.0000(10)
C5' 0.0476(12) 0.0694(18) 0.0514(14) -0.0029(13) 0.0209(10) -0.0106(13)
C6 0.0461(12) 0.0390(13) 0.0561(14) -0.0004(10) 0.0156(10) -0.0076(11)
C6' 0.0482(12) 0.0642(17) 0.0403(12) -0.0136(12) 0.0169(9) -0.0044(12)
C4A 0.0392(10) 0.0323(11) 0.0336(10) -0.0040(9) 0.0063(8) -0.0019(8)
C8A 0.0346(10) 0.0337(11) 0.0331(10) -0.0041(9) 0.0031(8) -0.0023(8)
C7A' 0.0341(10) 0.0436(13) 0.0333(10) -0.0067(9) 0.0062(8) -0.0044(9)

loop_
_atom_type_symbol
_atom_type_scat_dispersion_real
_atom_type_scat_dispersion_imag
_atom_type_scat_Cromer_Mann_a1
_atom_type_scat_Cromer_Mann_a2
_atom_type_scat_Cromer_Mann_a3
_atom_type_scat_Cromer_Mann_a4
_atom_type_scat_Cromer_Mann_b1
_atom_type_scat_Cromer_Mann_b2
_atom_type_scat_Cromer_Mann_b3
_atom_type_scat_Cromer_Mann_b4
_atom_type_scat_Cromer_Mann_c
_atom_type_scat_source
_atom_type_scat_dispersion_source
C 0.00347 0.00161 2.31000 1.02000 1.58860 0.86500 20.84390 10.20750 0.56870 51.65120 0.215599998832 'International Tables Volume C Table 6.1.1.4 (pp. 500-502)' 'Henke, Gullikson and Davis, At. Data and Nucl. Data Tables, 1993, 54, 2'
Cl 0.14873 0.1585 11.46040 7.19640 6.25560 1.64550 0.01040 1.16620 18.51940 47.77840 -9.55739974976 'International Tables Volume C Table 6.1.1.4 (pp. 500-502)' 'Henke, Gullikson and Davis, At. Data and Nucl. Data Tables, 1993, 54, 2'
H 0.00000 0.00000 0.49300 0.32291 0.14019 0.04081 10.51090 26.12570 3.14236 57.79970 0.0030380000826 'International Tables Volume C Table 6.1.1.4 (pp. 500-502)' 'Henke, Gullikson and Davis, At. Data and Nucl. Data Tables, 1993, 54, 2'
F 0.01794 0.01033 3.53920 2.64120 1.51700 1.02430 10.28250 4.29440 0.26150 26.14760 0.277599990368 'International Tables Volume C Table 6.1.1.4 (pp. 500-502)' 'Henke, Gullikson and Davis, At. Data and Nucl. Data Tables, 1993, 54, 2'
O 0.01158 0.00611 3.04850 2.28680 1.54630 0.86700 13.27710 5.70110 0.32390 32.90890 0.250800013542 'International Tables Volume C Table 6.1.1.4 (pp. 500-502)' 'Henke, Gullikson and Davis, At. Data and Nucl. Data Tables, 1993, 54, 2'
N 0.00653 0.00323 12.21260 3.13220 2.01250 1.16630 0.00570 9.89330 28.99750 0.58260 -11.5290002823 'International Tables Volume C Table 6.1.1.4 (pp. 500-502)' 'Henke, Gullikson and Davis, At. Data and Nucl. Data Tables, 1993, 54, 2'
S 0.12424 0.12343 6.90530 5.20340 1.43790 1.58630 1.46790 22.21510 0.25360 56.17200 0.866900026798 'International Tables Volume C Table 6.1.1.4 (pp. 500-502)' 'Henke, Gullikson and Davis, At. Data and Nucl. Data Tables, 1993, 54, 2'

loop_
_geom_angle_atom_site_label_1
_geom_angle_atom_site_label_2
_geom_angle_atom_site_label_3
_geom_angle
_geom_angle_site_symmetry_1
_geom_angle_site_symmetry_3
C13 S1 O2 106.22(15) . .
C12 S1 O2 105.83(14) . .
C12 S1 C13 97.61(15) . .
C2 N1 C9 119.36(18) . .
C8A N1 C9 120.87(16) . .
C8A N1 C2 119.54(18) . .
H10b C10 H10a 115.0 . .
C9 C10 H10a 117.84(13) . .
C9 C10 H10b 117.84(14) . .
C11 C10 H10a 117.84(15) . .
C11 C10 H10b 117.84(16) . .
C11 C10 C9 59.34(16) . .
C10 C9 N1 118.81(19) . .
H9 C9 N1 115.59(11) . .
H9 C9 C10 115.59(13) . .
C11 C9 N1 119.62(19) . .
C11 C9 C10 60.51(17) . .
C11 C9 H9 115.59(14) . .
N3' C2' N2' 113.69(18) . .
C3 C2' N2' 122.3(2) . .
C3 C2' N3' 124.0(2) . .
H2' N2' C2' 126.72(12) . .
C7A' N2' C2' 106.57(18) . .
C7A' N2' H2' 126.72(12) . .
H2 C2 N1 117.80(12) . .
C3 C2 N1 124.4(2) . .
C3 C2 H2 117.80(12) . .
C9 C11 C10 60.15(16) . .
H11a C11 C10 117.76(15) . .
H11a C11 C9 117.76(14) . .
H11b C11 C10 117.76(16) . .
H11b C11 C9 117.76(14) . .
H11b C11 H11a 114.9 . .
C4' C3A' N3' 129.6(2) . .
C7A' C3A' N3' 110.57(19) . .
C7A' C3A' C4' 119.8(2) . .
H13a C13 S1 111(2) . .
H13b C13 S1 107(2) . .
H13b C13 H13a 104(3) . .
H13c C13 S1 106.0(18) . .
H13c C13 H13a 113(3) . .
H13c C13 H13b 116(3) . .
H12a C12 S1 109.5 . .
H12b C12 S1 109.5 . .
H12b C12 H12a 109.5 . .
H12c C12 S1 109.5 . .
H12c C12 H12a 109.5 . .
H12c C12 H12b 109.5 . .
C3A' N3' C2' 103.93(18) . .
C2 C3 C2' 118.3(2) . .
C4 C3 C2' 121.5(2) . .
C4 C3 C2 120.14(19) . .
C3 C4 O1 124.5(2) . .
C4A C4 O1 120.7(2) . .
C4A C4 C3 114.81(19) . .
H4' C4' C3A' 121.00(15) . .
C5' C4' C3A' 118.0(2) . .
C5' C4' H4' 121.00(16) . .
C7 C8 H8 120.10(13) . .
C8A C8 H8 120.10(13) . .
C8A C8 C7 119.8(2) . .
C8 C7 Cl1 120.89(18) . .
C6 C7 Cl1 118.75(18) . .
C6 C7 C8 120.4(2) . .
C6' C7' H7' 121.98(15) . .
C7A' C7' H7' 121.98(14) . .
C7A' C7' C6' 116.0(2) . .
C6 C5 H5 119.92(14) . .
C4A C5 H5 119.92(12) . .
C4A C5 C6 120.2(2) . .
H5' C5' C4' 119.30(16) . .
C6' C5' C4' 121.4(2) . .
C6' C5' H5' 119.30(13) . .
C7 C6 F1 119.1(2) . .
C5 C6 F1 120.0(2) . .
C5 C6 C7 120.8(2) . .
C5' C6' C7' 122.1(2) . .
H6' C6' C7' 118.95(15) . .
H6' C6' C5' 118.95(13) . .
C5 C4A C4 118.79(19) . .
C8A C4A C4 121.68(19) . .
C8A C4A C5 119.52(19) . .
C8 C8A N1 121.35(19) . .
C4A C8A N1 119.32(18) . .
C4A C8A C8 119.33(19) . .
C3A' C7A' N2' 105.24(18) . .
C7' C7A' N2' 132.1(2) . .
C7' C7A' C3A' 122.6(2) . .

loop_
_geom_bond_atom_site_label_1
_geom_bond_atom_site_label_2
_geom_bond_distance
_geom_bond_site_symmetry_2
S1 O2 1.494(2) .
S1 C13 1.782(3) .
S1 C12 1.768(3) .
O1 C4 1.244(3) .
F1 C6 1.351(3) .
Cl1 C7 1.725(2) .
N1 C9 1.454(3) .
N1 C2 1.353(3) .
N1 C8A 1.391(3) .
C10 H10a 0.9700 .
C10 H10b 0.9700 .
C10 C9 1.487(3) .
C10 C11 1.493(4) .
C9 H9 0.9800 .
C9 C11 1.475(3) .
C2' N2' 1.367(3) .
C2' N3' 1.318(3) .
C2' C3 1.461(3) .
N2' H2' 0.8600 .
N2' C7A' 1.372(3) .
C2 H2 0.9300 .
C2 C3 1.364(3) .
C11 H11a 0.9700 .
C11 H11b 0.9700 .
C3A' N3' 1.386(3) .
C3A' C4' 1.394(3) .
C3A' C7A' 1.400(3) .
C13 H13a 0.96(4) .
C13 H13b 0.94(4) .
C13 H13c 1.00(3) .
C12 H12a 0.9600 .
C12 H12b 0.9600 .
C12 H12c 0.9600 .
C3 C4 1.438(3) .
C4 C4A 1.469(3) .
C4' H4' 0.9300 .
C4' C5' 1.373(3) .
C8 H8 0.9300 .
C8 C7 1.365(3) .
C8 C8A 1.408(3) .
C7 C6 1.394(3) .
C7' H7' 0.9300 .
C7' C6' 1.381(3) .
C7' C7A' 1.394(3) .
C5 H5 0.9300 .
C5 C6 1.357(3) .
C5 C4A 1.396(3) .
C5' H5' 0.9300 .
C5' C6' 1.396(4) .
C6' H6' 0.9300 .
C4A C8A 1.401(3) .
